data_7033271
loop_
_publ_author_name
'Abramov, P. A.'
'Sokolov, M. N.'
'Virovets, A. V.'
'Floquet, S.'
'Haouas, M.'
'Taulelle, F.'
'Cadot, E.'
'Vicent, C.'
'Fedin, V. P.'

_publ_section_title
;
 Grafting {Cp*Rh}(2+) on the surface of Nb and Ta Lindqvist-type POM.
;
_journal_issue 5
_journal_name_full 'Dalton transactions (Cambridge, England : 2003)'
_journal_page_first 2234
_journal_page_last 2239
_journal_paper_doi 10.1039/c4dt03339f
_journal_volume 44
_journal_year 2015
_chemical_formula_sum 'C20 H66 Cs4 O37 Rh2 Ta6'
_chemical_formula_weight 2721.89
_chemical_name_systematic
;
 ?
;
_chemical_properties_physical Moisture-sensitive
_space_group_IT_number 2
_symmetry_cell_setting triclinic
_symmetry_space_group_name_Hall '-P 1'
_symmetry_space_group_name_H-M 'P -1'
_atom_sites_solution_hydrogens geom
_atom_sites_solution_primary direct
_atom_sites_solution_secondary difmap
_audit_creation_method SHELXL-97
_cell_angle_alpha 95.814(3)
_cell_angle_beta 99.365(3)
_cell_angle_gamma 98.708(3)
_cell_formula_units_Z 1
_cell_length_a 9.5851(10)
_cell_length_b 10.5155(11)
_cell_length_c 14.6458(15)
_cell_measurement_reflns_used 1484
_cell_measurement_temperature 150.0(2)
_cell_measurement_theta_max 27.2436
_cell_measurement_theta_min 2.3817
_cell_volume 1427.7(3)
_computing_cell_refinement 'Apex2 V.1.27 (Bruker, 2005)'
_computing_data_collection 'Apex2 V.1.27 (Bruker, 2005)'
_computing_data_reduction 'Apex2 V.1.27 (Bruker, 2005)'
_computing_molecular_graphics 'SHELXTL V6.22 (Bruker, 2000-2005)'
_computing_publication_material 'local programs'
_computing_structure_refinement 'SHELXL-97 (Sheldrick, 1997)'
_computing_structure_solution 'SHELXS-97 (Sheldrick, 1990)'
_diffrn_ambient_temperature 150.0(2)
_diffrn_detector_area_resol_mean 25
_diffrn_measured_fraction_theta_full 0.988
_diffrn_measured_fraction_theta_max 0.980
_diffrn_measurement_device_type 'Bruker Apex2 Duo CCD detector'
_diffrn_measurement_method 'combined omega- and phi-scans'
_diffrn_radiation_monochromator graphite
_diffrn_radiation_source 'fine-focus sealed tube'
_diffrn_radiation_type MoK\a
_diffrn_radiation_wavelength 0.71073
_diffrn_reflns_av_R_equivalents 0.0355
_diffrn_reflns_av_sigmaI/netI 0.0802
_diffrn_reflns_limit_h_max 11
_diffrn_reflns_limit_h_min -12
_diffrn_reflns_limit_k_max 10
_diffrn_reflns_limit_k_min -13
_diffrn_reflns_limit_l_max 19
_diffrn_reflns_limit_l_min -18
_diffrn_reflns_number 8488
_diffrn_reflns_theta_full 25.00
_diffrn_reflns_theta_max 27.51
_diffrn_reflns_theta_min 2.19
_diffrn_standards_decay_% 0
_diffrn_standards_interval_count 0
_diffrn_standards_interval_time 0
_diffrn_standards_number 0
_exptl_absorpt_coefficient_mu 14.609
_exptl_absorpt_correction_T_max 0.7456
_exptl_absorpt_correction_T_min 0.5958
_exptl_absorpt_correction_type empirical
_exptl_absorpt_process_details 'based on intensities (SADABS, Bruker, 2005)'
_exptl_crystal_colour yellow
_exptl_crystal_density_diffrn 3.166
_exptl_crystal_density_meas ?
_exptl_crystal_density_method 'not measured'
_exptl_crystal_description prism
_exptl_crystal_F_000 1230
_exptl_crystal_recrystallization_method 'Re-crystallisation from solvent: H2O/acetone'
_exptl_crystal_size_max 0.08
_exptl_crystal_size_mid 0.07
_exptl_crystal_size_min 0.07
_refine_diff_density_max 2.096
_refine_diff_density_min -3.680
_refine_diff_density_rms 0.383
_refine_ls_extinction_method none
_refine_ls_goodness_of_fit_ref 1.034
_refine_ls_hydrogen_treatment constr
_refine_ls_matrix_type full
_refine_ls_number_parameters 327
_refine_ls_number_reflns 6435
_refine_ls_number_restraints 108
_refine_ls_restrained_S_all 1.040
_refine_ls_R_factor_all 0.0738
_refine_ls_R_factor_gt 0.0481
_refine_ls_shift/su_max 0.001
_refine_ls_shift/su_mean 0.000
_refine_ls_structure_factor_coef Fsqd
_refine_ls_weighting_details 'calc w=1/[\s^2^(Fo^2^)+(0.0387P)^2^+0.0000P] where P=(Fo^2^+2Fc^2^)/3'
_refine_ls_weighting_scheme calc
_refine_ls_wR_factor_gt 0.0937
_refine_ls_wR_factor_ref 0.1061
_reflns_number_gt 4679
_reflns_number_total 6435
_reflns_threshold_expression >2sigma(I)
_cod_data_source_file c4dt03339f2.cif
_cod_data_source_block 308
_cod_depositor_comments
;
The following automatic conversions were performed:

'_exptl_crystal_density_meas' value 'none' was changed to '?' - the
value is perceived as not measured.

Automatic conversion script
Id: cif_fix_values 3008 2015-01-20 13:52:24Z robertas 

 Adding full bibliography for 7033270--7033271.cif.
;
_cod_original_sg_symbol_H-M P-1
_cod_database_code 7033271

loop_
_symmetry_equiv_pos_as_xyz
'x, y, z'
'-x, -y, -z'

loop_
_atom_site_label
_atom_site_type_symbol
_atom_site_fract_x
_atom_site_fract_y
_atom_site_fract_z
_atom_site_U_iso_or_equiv
_atom_site_adp_type
_atom_site_occupancy
_atom_site_symmetry_multiplicity
_atom_site_calc_flag
_atom_site_refinement_flags
Cs1 Cs 0.76443(10) 0.93594(8) 0.18570(7) 0.0295(2) Uani 1 1 d .
Cs2 Cs 0.04449(10) 0.77403(10) -0.00065(8) 0.0399(3) Uani 1 1 d .
Ta1 Ta 0.39765(5) 0.63938(4) 0.10014(3) 0.00899(12) Uani 1 1 d .
Ta2 Ta 0.42936(6) 0.31461(4) 0.07602(3) 0.01327(12) Uani 1 1 d .
Ta3 Ta 0.72793(5) 0.54954(5) 0.09885(3) 0.01421(13) Uani 1 1 d .
O1M O 0.5000 0.5000 0.0000 0.007(2) Uani 1 2 d SU
Rh1 Rh 0.55176(14) 0.50788(10) 0.26097(6) 0.0254(3) Uani 1 1 d .
O1 O 0.3225(9) 0.7453(7) 0.1767(6) 0.0158(19) Uani 1 1 d .
O2 O 0.3768(12) 0.1782(8) 0.1339(6) 0.029(2) Uani 1 1 d U
O3 O 0.8975(10) 0.5911(10) 0.1757(6) 0.034(3) Uani 1 1 d .
O4 O 0.3684(9) 0.4650(7) 0.1505(6) 0.0160(19) Uani 1 1 d .
O5 O 0.6005(9) 0.6461(7) 0.1700(5) 0.0141(18) Uani 1 1 d .
O6 O 0.6236(9) 0.3962(7) 0.1521(5) 0.0139(18) Uani 1 1 d U
O11 O 0.7647(9) 0.4296(8) 0.0002(6) 0.0153(18) Uani 1 1 d U
O12 O 0.7385(8) 0.6886(7) 0.0211(6) 0.0135(18) Uani 1 1 d .
O13 O 0.4747(9) 0.7595(7) 0.0200(5) 0.0109(17) Uani 1 1 d .
C11 C 0.472(2) 0.5681(15) 0.3826(10) 0.041(4) Uani 1 1 d U
C12 C 0.613(2) 0.6313(15) 0.3903(9) 0.038(4) Uani 1 1 d U
C13 C 0.701(2) 0.5331(15) 0.3874(9) 0.038(4) Uani 1 1 d U
C14 C 0.608(2) 0.4057(14) 0.3762(9) 0.041(4) Uani 1 1 d U
C15 C 0.473(2) 0.4277(15) 0.3726(10) 0.037(4) Uani 1 1 d U
C16 C 0.337(2) 0.6293(19) 0.3809(12) 0.067(6) Uani 1 1 d U
H16A H 0.3270 0.6573 0.4450 0.101 Uiso 1 1 calc R
H16B H 0.2532 0.5654 0.3503 0.101 Uiso 1 1 calc R
H16C H 0.3452 0.7044 0.3464 0.101 Uiso 1 1 calc R
C17 C 0.666(2) 0.7728(15) 0.3979(10) 0.056(5) Uani 1 1 d U
H17A H 0.7631 0.7876 0.3837 0.084 Uiso 1 1 calc R
H17B H 0.6676 0.8131 0.4615 0.084 Uiso 1 1 calc R
H17C H 0.6019 0.8112 0.3536 0.084 Uiso 1 1 calc R
C18 C 0.858(2) 0.5554(18) 0.3972(13) 0.071(6) Uani 1 1 d U
H18A H 0.8892 0.6289 0.3648 0.106 Uiso 1 1 calc R
H18B H 0.8889 0.4775 0.3698 0.106 Uiso 1 1 calc R
H18C H 0.9020 0.5745 0.4635 0.106 Uiso 1 1 calc R
C19 C 0.659(2) 0.2800(14) 0.3702(12) 0.055(5) Uani 1 1 d U
H19A H 0.6304 0.2321 0.4201 0.083 Uiso 1 1 calc R
H19B H 0.7638 0.2951 0.3771 0.083 Uiso 1 1 calc R
H19C H 0.6166 0.2294 0.3095 0.083 Uiso 1 1 calc R
C20 C 0.341(2) 0.3272(17) 0.3614(11) 0.055(5) Uani 1 1 d U
H20A H 0.3650 0.2408 0.3485 0.082 Uiso 1 1 calc R
H20B H 0.2694 0.3424 0.3094 0.082 Uiso 1 1 calc R
H20C H 0.3009 0.3327 0.4190 0.082 Uiso 1 1 calc R
O1W O 0.4046(11) 0.0151(11) 0.4231(6) 0.037(3) Uani 1 1 d .
O2W O 0.4652(10) 0.9898(8) 0.2415(6) 0.022(2) Uani 1 1 d .
O3W O 0.0997(12) 0.0463(9) 0.1391(7) 0.036(3) Uani 1 1 d .
O4W O 0.3228(11) 0.9572(9) -0.0080(7) 0.030(2) Uani 1 1 d .
O5W O 1.0845(13) 0.8017(11) 0.2428(8) 0.050(3) Uani 1 1 d .
O6W O 1.0830(12) 0.4175(11) 0.1916(10) 0.059(4) Uani 1 1 d .
O7W O 0.8762(14) 1.0828(14) 0.5771(10) 0.075(5) Uani 1 1 d .
O8W O 0.9448(17) 1.0962(16) 0.3981(11) 0.096(6) Uani 1 1 d .
O9WA O 0.850(2) 0.2487(18) 0.2256(13) 0.028(5) Uani 0.50 1 d P
O9WB O 0.9756(19) 0.195(2) 0.2541(12) 0.029(5) Uani 0.50 1 d P

loop_
_atom_site_aniso_label
_atom_site_aniso_U_11
_atom_site_aniso_U_22
_atom_site_aniso_U_33
_atom_site_aniso_U_23
_atom_site_aniso_U_13
_atom_site_aniso_U_12
Cs1 0.0232(5) 0.0194(4) 0.0426(5) -0.0073(4) 0.0089(4) -0.0022(4)
Cs2 0.0122(4) 0.0492(6) 0.0697(7) 0.0409(5) 0.0146(5) 0.0114(4)
Ta1 0.0104(3) 0.0077(2) 0.0097(2) 0.00030(17) 0.00369(19) 0.00266(18)
Ta2 0.0206(3) 0.0074(2) 0.0150(3) 0.00247(19) 0.0107(2) 0.0039(2)
Ta3 0.0092(3) 0.0142(2) 0.0167(3) -0.0058(2) -0.0030(2) 0.0048(2)
O1M 0.006(3) 0.008(3) 0.006(3) 0.0005(18) 0.0024(19) -0.0011(19)
Rh1 0.0555(8) 0.0179(5) 0.0064(5) 0.0010(4) 0.0018(5) 0.0220(5)
O1 0.019(5) 0.010(4) 0.019(4) 0.001(3) 0.005(4) 0.003(4)
O2 0.054(6) 0.015(4) 0.025(4) -0.003(4) 0.026(4) 0.010(4)
O3 0.022(6) 0.040(6) 0.029(6) -0.019(5) -0.012(5) 0.009(5)
O4 0.023(5) 0.009(4) 0.017(4) 0.002(3) 0.007(4) 0.001(4)
O5 0.018(5) 0.011(4) 0.014(4) 0.000(3) 0.001(4) 0.010(4)
O6 0.021(4) 0.011(3) 0.011(3) -0.002(3) -0.001(3) 0.013(3)
O11 0.010(3) 0.015(3) 0.021(3) -0.006(3) 0.004(3) 0.007(3)
O12 0.005(4) 0.006(4) 0.028(5) -0.006(3) 0.002(4) 0.001(3)
O13 0.014(4) 0.004(4) 0.015(4) 0.001(3) 0.004(4) 0.003(3)
C11 0.073(8) 0.032(6) 0.027(6) -0.001(5) 0.019(6) 0.033(6)
C12 0.066(8) 0.032(6) 0.015(6) -0.005(5) -0.002(6) 0.022(6)
C13 0.067(8) 0.030(6) 0.013(6) -0.004(5) -0.009(6) 0.015(6)
C14 0.085(12) 0.021(7) 0.012(6) -0.006(5) -0.013(7) 0.024(8)
C15 0.065(8) 0.031(6) 0.018(6) 0.007(5) 0.015(6) 0.013(6)
C16 0.120(15) 0.064(11) 0.049(10) 0.025(8) 0.053(10) 0.065(11)
C17 0.119(15) 0.031(8) 0.023(8) 0.008(7) 0.006(9) 0.029(9)
C18 0.091(14) 0.051(10) 0.056(11) 0.002(9) -0.042(10) 0.028(10)
C19 0.086(13) 0.016(7) 0.054(10) -0.012(7) -0.026(9) 0.029(8)
C20 0.105(14) 0.054(10) 0.028(8) 0.019(7) 0.042(9) 0.045(10)
O1W 0.029(6) 0.057(7) 0.021(5) 0.014(5) -0.003(5) 0.002(5)
O2W 0.025(5) 0.019(5) 0.020(5) -0.003(4) 0.002(4) 0.008(4)
O3W 0.051(7) 0.027(5) 0.029(5) -0.005(4) 0.001(5) 0.019(5)
O4W 0.037(6) 0.021(5) 0.042(6) 0.012(4) 0.024(5) 0.010(5)
O5W 0.046(8) 0.037(6) 0.056(7) -0.017(6) -0.021(6) 0.014(6)
O6W 0.033(7) 0.045(7) 0.129(12) 0.068(7) 0.048(7) 0.029(6)
O7W 0.048(9) 0.084(11) 0.083(10) -0.041(9) 0.034(8) -0.007(8)
O8W 0.082(12) 0.102(13) 0.116(13) -0.035(11) 0.061(11) 0.038(10)
O9WA 0.032(12) 0.026(10) 0.033(11) 0.020(9) 0.016(9) 0.008(9)
O9WB 0.009(9) 0.057(14) 0.024(10) 0.011(10) 0.008(8) 0.007(9)

loop_
_atom_type_symbol
_atom_type_description
_atom_type_scat_dispersion_real
_atom_type_scat_dispersion_imag
_atom_type_scat_source
C C 0.0033 0.0016 'International Tables Vol C Tables 4.2.6.8 and 6.1.1.4'
H H 0.0000 0.0000 'International Tables Vol C Tables 4.2.6.8 and 6.1.1.4'
O O 0.0106 0.0060 'International Tables Vol C Tables 4.2.6.8 and 6.1.1.4'
Rh Rh -1.1178 0.9187 'International Tables Vol C Tables 4.2.6.8 and 6.1.1.4'
Cs Cs -0.3680 2.1192 'International Tables Vol C Tables 4.2.6.8 and 6.1.1.4'
Ta Ta -0.7052 6.5227 'International Tables Vol C Tables 4.2.6.8 and 6.1.1.4'

loop_
_geom_angle_atom_site_label_1
_geom_angle_atom_site_label_2
_geom_angle_atom_site_label_3
_geom_angle
_geom_angle_site_symmetry_1
_geom_angle_site_symmetry_3
Cs2 Cs1 Cs2 65.42(3) 1_655 2_675
O5 Cs1 Cs2 86.19(15) . 1_655
O5 Cs1 Cs2 140.32(14) . 2_675
O5 Cs1 O2W 80.0(2) . .
O5 Cs1 O9WA 163.4(4) . 1_565
O2W Cs1 Cs2 155.17(15) . 1_655
O2W Cs1 Cs2 114.38(16) . 2_675
O2W Cs1 O9WA 83.5(4) . 1_565
O4W Cs1 Cs2 77.56(18) 2_675 1_655
O4W Cs1 Cs2 40.51(19) 2_675 2_675
O4W Cs1 O5 109.1(2) 2_675 .
O4W Cs1 O2W 87.5(2) 2_675 .
O4W Cs1 O9WA 72.0(4) 2_675 1_565
O4W Cs1 O9WB 87.8(4) 2_675 1_565
O9WA Cs1 Cs2 109.9(3) 1_565 1_655
O9WA Cs1 Cs2 50.4(3) 1_565 2_675
O9WB Cs1 Cs2 94.6(3) 1_565 1_655
O9WB Cs1 Cs2 53.2(3) 1_565 2_675
O9WB Cs1 O5 162.8(4) 1_565 .
O9WB Cs1 O2W 104.6(4) 1_565 .
O9WB Cs1 O9WA 25.9(5) 1_565 1_565
Cs1 Cs2 Cs1 114.58(3) 1_455 2_675
Ta1 Cs2 Cs1 122.39(3) . 1_455
Ta1 Cs2 Cs1 99.57(2) . 2_675
O11 Cs2 Cs1 137.79(17) 2_665 1_455
O11 Cs2 Cs1 103.34(17) 2_665 2_675
O11 Cs2 Ta1 28.26(15) 2_665 .
O11 Cs2 O3W 139.9(2) 2_665 2_565
O11 Cs2 O4W 83.3(2) 2_665 .
O11 Cs2 O6W 75.4(2) 2_665 2_665
O12 Cs2 Cs1 47.20(14) 1_455 1_455
O12 Cs2 Cs1 130.56(16) 1_455 2_675
O12 Cs2 Ta1 129.55(16) 1_455 .
O12 Cs2 O11 117.2(2) 1_455 2_665
O12 Cs2 O3W 82.7(3) 1_455 2_565
O12 Cs2 O4W 159.0(2) 1_455 .
O12 Cs2 O6W 78.2(2) 1_455 2_665
O3W Cs2 Cs1 81.76(18) 2_565 1_455
O3W Cs2 Cs1 47.9(2) 2_565 2_675
O3W Cs2 Ta1 147.3(2) 2_565 .
O3W Cs2 O6W 75.5(2) 2_565 2_665
O4W Cs2 Cs1 114.86(17) . 1_455
O4W Cs2 Cs1 39.17(19) . 2_675
O4W Cs2 Ta1 66.68(19) . .
O4W Cs2 O3W 83.7(3) . 2_565
O4W Cs2 O6W 113.6(3) . 2_665
O6W Cs2 Cs1 123.03(19) 2_665 1_455
O6W Cs2 Cs1 86.45(18) 2_665 2_675
O6W Cs2 Ta1 103.09(18) 2_665 .
Ta2 Ta1 Cs2 97.84(2) 2_665 .
Ta3 Ta1 Cs2 76.66(2) 2_665 .
Ta3 Ta1 Ta2 62.507(16) 2_665 2_665
O1M Ta1 Cs2 120.02(2) . .
O1M Ta1 Ta2 46.315(12) . 2_665
O1M Ta1 Ta3 45.941(12) . 2_665
O1M Ta1 Rh1 84.83(2) . .
Rh1 Ta1 Cs2 146.11(3) . .
Rh1 Ta1 Ta2 115.96(3) . 2_665
Rh1 Ta1 Ta3 115.74(3) . 2_665
O1 Ta1 Cs2 60.6(3) . .
O1 Ta1 Ta2 133.6(3) . 2_665
O1 Ta1 Ta3 134.8(3) . 2_665
O1 Ta1 O1M 179.3(3) . .
O1 Ta1 Rh1 94.7(3) . .
O1 Ta1 O4 104.2(3) . .
O1 Ta1 O5 103.4(3) . .
O1 Ta1 O11 103.0(3) . 2_665
O1 Ta1 O13 101.6(3) . .
O4 Ta1 Cs2 116.7(2) . .
O4 Ta1 Ta2 122.1(2) . 2_665
O4 Ta1 Ta3 81.2(2) . 2_665
O4 Ta1 O1M 75.9(2) . .
O4 Ta1 Rh1 42.9(2) . .
O5 Ta1 Cs2 157.4(2) . .
O5 Ta1 Ta2 81.8(2) . 2_665
O5 Ta1 Ta3 121.7(2) . 2_665
O5 Ta1 O1M 75.9(2) . .
O5 Ta1 Rh1 42.2(2) . .
O5 Ta1 O4 81.4(3) . .
O11 Ta1 Cs2 47.1(2) 2_665 .
O11 Ta1 Ta2 83.1(2) 2_665 2_665
O11 Ta1 Ta3 31.8(2) 2_665 2_665
O11 Ta1 O1M 77.8(2) 2_665 .
O11 Ta1 Rh1 131.0(3) 2_665 .
O11 Ta1 O4 88.3(3) 2_665 .
O11 Ta1 O5 153.3(3) 2_665 .
O11 Ta1 O13 89.7(3) 2_665 .
O13 Ta1 Cs2 79.7(2) . .
O13 Ta1 Ta2 32.0(2) . 2_665
O13 Ta1 Ta3 83.5(2) . 2_665
O13 Ta1 O1M 78.3(2) . .
O13 Ta1 Rh1 131.0(2) . .
O13 Ta1 O4 153.9(3) . .
O13 Ta1 O5 89.0(3) . .
Ta3 Ta2 Ta1 62.405(17) 2_665 2_665
O1M Ta2 Ta1 46.034(12) . 2_665
O1M Ta2 Ta3 45.533(13) . 2_665
O1M Ta2 Rh1 84.00(3) . .
Rh1 Ta2 Ta1 115.37(3) . 2_665
Rh1 Ta2 Ta3 114.25(3) . 2_665
O2 Ta2 Ta1 134.7(3) . 2_665
O2 Ta2 Ta3 134.7(3) . 2_665
O2 Ta2 O1M 179.2(3) . .
O2 Ta2 Rh1 95.3(3) . .
O2 Ta2 O4 103.7(3) . .
O2 Ta2 O6 103.3(4) . .
O2 Ta2 O12 103.1(4) . 2_665
O2 Ta2 O13 102.8(3) . 2_665
O4 Ta2 Ta1 121.6(2) . 2_665
O4 Ta2 Ta3 80.6(2) . 2_665
O4 Ta2 O1M 75.6(2) . .
O4 Ta2 Rh1 42.3(2) . .
O6 Ta2 Ta1 82.1(2) . 2_665
O6 Ta2 Ta3 121.8(2) . 2_665
O6 Ta2 O1M 76.4(2) . .
O6 Ta2 Rh1 42.3(2) . .
O6 Ta2 O4 81.4(3) . .
O12 Ta2 Ta1 82.2(2) 2_665 2_665
O12 Ta2 Ta3 31.6(2) 2_665 2_665
O12 Ta2 O1M 77.1(2) 2_665 .
O12 Ta2 Rh1 130.6(2) 2_665 .
O12 Ta2 O4 88.6(3) 2_665 .
O12 Ta2 O6 153.3(3) 2_665 .
O12 Ta2 O13 88.6(3) 2_665 2_665
O13 Ta2 Ta1 31.9(2) 2_665 2_665
O13 Ta2 Ta3 83.2(2) 2_665 2_665
O13 Ta2 O1M 77.9(2) 2_665 .
O13 Ta2 Rh1 131.4(2) 2_665 .
O13 Ta2 O4 153.3(3) 2_665 .
O13 Ta2 O6 89.4(3) 2_665 .
Ta1 Ta3 Ta2 63.146(16) 2_665 2_665
O1M Ta3 Ta1 46.552(12) . 2_665
O1M Ta3 Ta2 46.418(13) . 2_665
O1M Ta3 Rh1 84.56(3) . .
Rh1 Ta3 Ta1 116.19(3) . 2_665
Rh1 Ta3 Ta2 115.28(3) . 2_665
O3 Ta3 Ta1 135.4(3) . 2_665
O3 Ta3 Ta2 133.2(4) . 2_665
O3 Ta3 O1M 178.0(3) . .
O3 Ta3 Rh1 94.2(3) . .
O3 Ta3 O5 101.9(4) . .
O3 Ta3 O6 103.6(4) . .
O3 Ta3 O11 103.3(4) . .
O3 Ta3 O12 101.3(4) . .
O5 Ta3 Ta1 122.6(2) . 2_665
O5 Ta3 Ta2 81.7(2) . 2_665
O5 Ta3 O1M 76.2(2) . .
O5 Ta3 Rh1 41.6(2) . .
O5 Ta3 O6 80.9(3) . .
O6 Ta3 Ta1 82.4(2) . 2_665
O6 Ta3 Ta2 122.8(2) . 2_665
O6 Ta3 O1M 76.6(2) . .
O6 Ta3 Rh1 42.4(2) . .
O11 Ta3 Ta1 32.1(2) . 2_665
O11 Ta3 Ta2 83.9(3) . 2_665
O11 Ta3 O1M 78.7(2) . .
O11 Ta3 Rh1 131.8(3) . .
O11 Ta3 O5 154.6(3) . .
O11 Ta3 O6 89.5(3) . .
O11 Ta3 O12 91.0(3) . .
O12 Ta3 Ta1 84.5(2) . 2_665
O12 Ta3 Ta2 31.9(2) . 2_665
O12 Ta3 O1M 78.3(2) . .
O12 Ta3 Rh1 129.3(2) . .
O12 Ta3 O5 87.8(3) . .
O12 Ta3 O6 154.3(3) . .
Ta1 O1M Ta1 180.0 . 2_665
Ta1 O1M Ta2 87.651(17) . 2_665
Ta1 O1M Ta2 92.348(18) 2_665 2_665
Ta1 O1M Ta2 92.348(17) . .
Ta1 O1M Ta2 87.652(17) 2_665 .
Ta2 O1M Ta2 180.000(13) 2_665 .
Ta3 O1M Ta1 92.493(17) . .
Ta3 O1M Ta1 87.507(18) 2_665 .
Ta3 O1M Ta1 87.508(18) . 2_665
Ta3 O1M Ta1 92.493(18) 2_665 2_665
Ta3 O1M Ta2 88.049(19) . 2_665
Ta3 O1M Ta2 91.952(19) 2_665 2_665
Ta3 O1M Ta2 91.951(19) . .
Ta3 O1M Ta2 88.049(19) 2_665 .
Ta3 O1M Ta3 180.0 . 2_665
Ta1 Rh1 Ta2 66.83(2) . .
Ta1 Rh1 Ta3 66.35(2) . .
Ta2 Rh1 Ta3 65.85(2) . .
O4 Rh1 Ta1 40.4(2) . .
O4 Rh1 Ta2 39.8(2) . .
O4 Rh1 Ta3 84.6(2) . .
O4 Rh1 O6 76.3(3) . .
O5 Rh1 Ta1 40.1(2) . .
O5 Rh1 Ta2 85.0(2) . .
O5 Rh1 Ta3 39.8(2) . .
O5 Rh1 O4 77.1(3) . .
O5 Rh1 O6 77.1(3) . .
O5 Rh1 C11 118.7(5) . .
O5 Rh1 C12 99.0(5) . .
O5 Rh1 C14 152.5(6) . .
O6 Rh1 Ta1 85.5(2) . .
O6 Rh1 Ta2 39.3(2) . .
O6 Rh1 Ta3 40.2(2) . .
C11 Rh1 Ta1 106.2(4) . .
C11 Rh1 Ta2 135.6(5) . .
C11 Rh1 Ta3 154.6(5) . .
C11 Rh1 O4 105.5(6) . .
C11 Rh1 O6 164.2(5) . .
C11 Rh1 C12 38.4(7) . .
C11 Rh1 C14 65.5(6) . .
C12 Rh1 Ta1 113.4(4) . .
C12 Rh1 Ta2 173.9(5) . .
C12 Rh1 Ta3 120.1(5) . .
C12 Rh1 O4 136.5(5) . .
C12 Rh1 O6 146.0(5) . .
C12 Rh1 C14 67.0(5) . .
C13 Rh1 Ta1 147.1(4) . .
C13 Rh1 Ta2 142.7(4) . .
C13 Rh1 Ta3 107.5(5) . .
C13 Rh1 O4 167.5(6) . .
C13 Rh1 O5 113.9(5) . .
C13 Rh1 O6 111.1(5) . .
C13 Rh1 C11 64.7(7) . .
C13 Rh1 C12 39.3(6) . .
C13 Rh1 C14 40.5(6) . .
C14 Rh1 Ta1 166.8(6) . .
C14 Rh1 Ta2 111.2(4) . .
C14 Rh1 Ta3 125.6(5) . .
C14 Rh1 O4 129.7(5) . .
C14 Rh1 O6 101.0(5) . .
C15 Rh1 Ta1 130.3(5) . .
C15 Rh1 Ta2 108.6(4) . .
C15 Rh1 Ta3 160.5(5) . .
C15 Rh1 O4 102.9(5) . .
C15 Rh1 O5 159.1(5) . .
C15 Rh1 O6 123.5(5) . .
C15 Rh1 C11 40.7(6) . .
C15 Rh1 C12 66.3(6) . .
C15 Rh1 C13 64.7(7) . .
C15 Rh1 C14 36.9(7) . .
Ta1 O4 Rh1 96.7(3) . .
Ta2 O4 Ta1 115.9(4) . .
Ta2 O4 Rh1 97.9(4) . .
Ta1 O5 Cs1 107.5(3) . .
Ta1 O5 Ta3 115.1(3) . .
Ta1 O5 Rh1 97.8(4) . .
Ta3 O5 Cs1 100.4(3) . .
Ta3 O5 Rh1 98.6(3) . .
Rh1 O5 Cs1 137.9(3) . .
Ta2 O6 Ta3 114.6(4) . .
Ta2 O6 Rh1 98.4(3) . .
Ta3 O6 Rh1 97.3(3) . .
Ta1 O11 Cs2 104.6(3) 2_665 2_665
Ta3 O11 Cs2 132.2(4) . 2_665
Ta3 O11 Ta1 116.0(4) . 2_665
Ta2 O12 Cs2 124.4(4) 2_665 1_655
Ta3 O12 Cs2 110.1(3) . 1_655
Ta3 O12 Ta2 116.4(4) . 2_665
Ta1 O13 Ta2 116.1(4) . 2_665
C12 C11 Rh1 70.9(9) . .
C12 C11 C15 107.7(15) . .
C12 C11 C16 127.7(15) . .
C15 C11 Rh1 69.0(8) . .
C15 C11 C16 124.6(18) . .
C16 C11 Rh1 123.9(11) . .
C11 C12 Rh1 70.7(8) . .
C11 C12 C13 106.8(15) . .
C11 C12 C17 127.7(16) . .
C13 C12 Rh1 69.8(8) . .
C13 C12 C17 125.4(18) . .
C17 C12 Rh1 123.5(11) . .
C12 C13 Rh1 71.0(8) . .
C12 C13 C14 108.8(16) . .
C12 C13 C18 125.7(16) . .
C14 C13 Rh1 70.4(8) . .
C14 C13 C18 125.5(16) . .
C18 C13 Rh1 126.1(12) . .
C13 C14 Rh1 69.1(8) . .
C13 C14 C19 124.9(18) . .
C15 C14 Rh1 70.6(9) . .
C15 C14 C13 106.8(14) . .
C15 C14 C19 128.3(17) . .
C19 C14 Rh1 125.2(11) . .
C11 C15 Rh1 70.3(9) . .
C11 C15 C20 123.6(16) . .
C14 C15 Rh1 72.5(10) . .
C14 C15 C11 109.9(16) . .
C14 C15 C20 126.5(15) . .
C20 C15 Rh1 124.2(11) . .
Cs1 O4W Cs2 100.3(3) 2_675 .
O9WB O9WA Cs1 71.8(11) . 1_545
O9WA O9WB Cs1 82.3(11) . 1_545

loop_
_geom_bond_atom_site_label_1
_geom_bond_atom_site_label_2
_geom_bond_distance
_geom_bond_site_symmetry_2
Cs1 Cs2 4.5143(15) 1_655
Cs1 Cs2 4.6475(14) 2_675
Cs1 O5 3.178(8) .
Cs1 O2W 3.222(9) .
Cs1 O4W 2.984(10) 2_675
Cs1 O9WA 3.235(18) 1_565
Cs1 O9WB 3.10(2) 1_565
Cs2 Cs1 4.5144(14) 1_455
Cs2 Cs1 4.6475(14) 2_675
Cs2 Ta1 3.9864(11) .
Cs2 O11 3.019(8) 2_665
Cs2 O12 3.013(8) 1_455
Cs2 O3W 3.201(10) 2_565
Cs2 O4W 3.069(10) .
Cs2 O6W 3.221(15) 2_665
Ta1 Ta2 3.3229(7) 2_665
Ta1 Ta3 3.2939(7) 2_665
Ta1 O1M 2.3936(5) .
Ta1 Rh1 3.1287(11) .
Ta1 O1 1.808(8) .
Ta1 O4 2.043(8) .
Ta1 O5 2.032(8) .
Ta1 O11 1.950(8) 2_665
Ta1 O13 1.954(8) .
Ta2 Ta1 3.3229(7) 2_665
Ta2 Ta3 3.3181(8) 2_665
Ta2 O1M 2.4050(5) .
Ta2 Rh1 3.1579(11) .
Ta2 O2 1.788(9) .
Ta2 O4 2.042(8) .
Ta2 O6 2.022(8) .
Ta2 O12 1.960(8) 2_665
Ta2 O13 1.962(8) 2_665
Ta3 Ta1 3.2939(7) 2_665
Ta3 Ta2 3.3180(8) 2_665
Ta3 O1M 2.3693(5) .
Ta3 Rh1 3.1581(13) .
Ta3 O3 1.786(9) .
Ta3 O5 2.045(8) .
Ta3 O6 2.057(9) .
Ta3 O11 1.933(7) .
Ta3 O12 1.943(8) .
O1M Ta1 2.3937(5) 2_665
O1M Ta2 2.4050(5) 2_665
O1M Ta3 2.3693(5) 2_665
Rh1 O4 2.144(8) .
Rh1 O5 2.121(8) .
Rh1 O6 2.149(7) .
Rh1 C11 2.125(14) .
Rh1 C12 2.128(13) .
Rh1 C13 2.112(14) .
Rh1 C14 2.131(14) .
Rh1 C15 2.107(15) .
O11 Cs2 3.019(8) 2_665
O11 Ta1 1.950(8) 2_665
O12 Cs2 3.013(8) 1_655
O12 Ta2 1.960(8) 2_665
O13 Ta2 1.962(8) 2_665
C11 C12 1.40(2) .
C11 C15 1.47(2) .
C11 C16 1.53(2) .
C12 C13 1.42(2) .
C12 C17 1.48(2) .
C13 C14 1.47(2) .
C13 C18 1.48(3) .
C14 C15 1.34(2) .
C14 C19 1.476(18) .
C15 C20 1.50(2) .
O3W Cs2 3.201(10) 2_565
O4W Cs1 2.984(10) 2_675
O6W Cs2 3.221(15) 2_665
O9WA Cs1 3.235(18) 1_545
O9WA O9WB 1.42(3) .
O9WB Cs1 3.10(2) 1_545
